data_1507649
loop_
_publ_author_name
'Paton, Andrew S.'
'Lough, Alan J.'
'Bender, Timothy P.'

_publ_section_title
;
 One Well-Placed Methyl Group Increases the Solubility of Phenoxy
 Boronsubphthalocyanine Two Orders of Magnitude
;
_journal_issue 18
_journal_name_full 'Industrial &amp; Engineering Chemistry Research'
_journal_page_first 6290
_journal_paper_doi 10.1021/ie202998f
_journal_volume 51
_journal_year 2012
_chemical_formula_moiety 'C31 H19 B N6 O, C6 H6'
_chemical_formula_sum 'C37 H25 B N6 O'
_chemical_formula_weight 580.44
_chemical_name_systematic
;
 ?
;
_space_group_IT_number 14
_symmetry_cell_setting monoclinic
_symmetry_space_group_name_Hall '-P 2ybc'
_symmetry_space_group_name_H-M 'P 1 21/c 1'
_atom_sites_solution_hydrogens geom
_atom_sites_solution_primary direct
_atom_sites_solution_secondary difmap
_audit_creation_method SHELXL-97
_cell_angle_alpha 90.00
_cell_angle_beta 91.924(2)
_cell_angle_gamma 90.00
_cell_formula_units_Z 4
_cell_length_a 12.7554(6)
_cell_length_b 13.8025(5)
_cell_length_c 16.3892(8)
_cell_measurement_reflns_used 6376
_cell_measurement_temperature 150(1)
_cell_measurement_theta_max 27.5
_cell_measurement_theta_min 2.6
_cell_volume 2883.8(2)
_computing_cell_refinement 'Denzo-SMN (Otwinowski & Minor, 1997)'
_computing_data_collection 'Collect (Nonius B.V., 1997-2002)'
_computing_data_reduction Denzo-SMN
_computing_molecular_graphics 'PLATON (Spek, 2009)'
_computing_publication_material 'SHELXTL V6.1'
_computing_structure_refinement 'SHELXTL V6.1 (Sheldrick, 2008)'
_computing_structure_solution 'SIR-92 (Altomare et al., 1994)'
_diffrn_ambient_temperature 150(1)
_diffrn_detector_area_resol_mean 9
_diffrn_measured_fraction_theta_full 0.992
_diffrn_measured_fraction_theta_max 0.992
_diffrn_measurement_device_type 'Nonius KappaCCD'
_diffrn_measurement_method '\f scans and \w scans with \k offsets'
_diffrn_radiation_monochromator graphite
_diffrn_radiation_source 'fine-focus sealed tube'
_diffrn_radiation_type MoK\a
_diffrn_radiation_wavelength 0.71073
_diffrn_reflns_av_R_equivalents 0.0838
_diffrn_reflns_av_sigmaI/netI 0.1291
_diffrn_reflns_limit_h_max 16
_diffrn_reflns_limit_h_min -16
_diffrn_reflns_limit_k_max 17
_diffrn_reflns_limit_k_min -15
_diffrn_reflns_limit_l_max 21
_diffrn_reflns_limit_l_min -21
_diffrn_reflns_number 19729
_diffrn_reflns_theta_full 27.50
_diffrn_reflns_theta_max 27.50
_diffrn_reflns_theta_min 2.89
_exptl_absorpt_coefficient_mu 0.083
_exptl_absorpt_correction_T_max 1.000
_exptl_absorpt_correction_T_min 0.892
_exptl_absorpt_correction_type multi-scan
_exptl_absorpt_process_details
;
multi-scan from symmetry-related measurements
 Sortav (Blessing 1995)
;
_exptl_crystal_colour purple
_exptl_crystal_density_diffrn 1.337
_exptl_crystal_density_method 'not measured'
_exptl_crystal_description block
_exptl_crystal_F_000 1208
_exptl_crystal_size_max 0.26
_exptl_crystal_size_mid 0.20
_exptl_crystal_size_min 0.16
_refine_diff_density_max 0.268
_refine_diff_density_min -0.255
_refine_diff_density_rms 0.060
_refine_ls_extinction_method none
_refine_ls_goodness_of_fit_ref 0.991
_refine_ls_hydrogen_treatment constr
_refine_ls_matrix_type full
_refine_ls_number_parameters 407
_refine_ls_number_reflns 6577
_refine_ls_number_restraints 0
_refine_ls_restrained_S_all 0.991
_refine_ls_R_factor_all 0.1794
_refine_ls_R_factor_gt 0.0619
_refine_ls_shift/su_max 0.002
_refine_ls_shift/su_mean 0.000
_refine_ls_structure_factor_coef Fsqd
_refine_ls_weighting_details 'calc w=1/[\s^2^(Fo^2^)+(0.0794P)^2^] where P=(Fo^2^+2Fc^2^)/3'
_refine_ls_weighting_scheme calc
_refine_ls_wR_factor_gt 0.1316
_refine_ls_wR_factor_ref 0.1788
_reflns_number_gt 2947
_reflns_number_total 6577
_reflns_threshold_expression I>\s(I)
_cod_data_source_file ie202998f_si_003.cif
_cod_data_source_block 3a-benzene-solvate-k10180
_cod_depositor_comments
;
The following automatic conversions were performed:

'_symmetry_cell_setting' value 'Monoclinic' changed to 'monoclinic'
according to /home/saulius/struct/CIF-dictionaries/cif_core.dic
dictionary named 'cif_core.dic' version 2.4.1 from 2010-06-29.

Automatic conversion script
Id: cif_fix_values 1715 2011-07-08 13:25:40Z adriana 
;
_cod_original_sg_symbol_H-M 'P 21/c'
_cod_database_code 1507649

loop_
_symmetry_equiv_pos_as_xyz
'x, y, z'
'-x, y+1/2, -z+1/2'
'-x, -y, -z'
'x, -y-1/2, z-1/2'

loop_
_atom_site_label
_atom_site_type_symbol
_atom_site_fract_x
_atom_site_fract_y
_atom_site_fract_z
_atom_site_U_iso_or_equiv
_atom_site_adp_type
_atom_site_occupancy
_atom_site_symmetry_multiplicity
_atom_site_calc_flag
_atom_site_refinement_flags
_atom_site_disorder_assembly
_atom_site_disorder_group
O1 O 0.30684(14) 0.52139(12) 0.12227(10) 0.0365(5) Uani 1 1 d . . .
C1 C 0.4427(2) 0.57596(18) 0.29233(15) 0.0299(6) Uani 1 1 d . . .
C2 C 0.4714(2) 0.66885(18) 0.32846(15) 0.0325(7) Uani 1 1 d . . .
C3 C 0.5604(2) 0.6980(2) 0.37356(15) 0.0370(7) Uani 1 1 d . . .
H3A H 0.6175 0.6548 0.3834 0.044 Uiso 1 1 calc R . .
C4 C 0.5633(2) 0.7915(2) 0.40359(16) 0.0415(8) Uani 1 1 d . . .
H4A H 0.6236 0.8133 0.4339 0.050 Uiso 1 1 calc R . .
C5 C 0.4791(2) 0.8542(2) 0.39012(17) 0.0448(8) Uani 1 1 d . . .
H5A H 0.4838 0.9184 0.4108 0.054 Uiso 1 1 calc R . .
C6 C 0.3887(2) 0.82601(19) 0.34760(16) 0.0396(7) Uani 1 1 d . . .
H6A H 0.3310 0.8691 0.3402 0.047 Uiso 1 1 calc R . .
C7 C 0.3850(2) 0.73199(18) 0.31595(15) 0.0322(7) Uani 1 1 d . . .
C8 C 0.3019(2) 0.67731(18) 0.27406(15) 0.0323(7) Uani 1 1 d . . .
C9 C 0.1363(2) 0.61310(18) 0.25461(15) 0.0311(6) Uani 1 1 d . . .
C10 C 0.0297(2) 0.59408(18) 0.27641(15) 0.0319(7) Uani 1 1 d . . .
C11 C -0.0497(2) 0.6542(2) 0.30267(16) 0.0408(7) Uani 1 1 d . . .
H11A H -0.0403 0.7225 0.3049 0.049 Uiso 1 1 calc R . .
C12 C -0.1426(2) 0.6126(2) 0.32538(18) 0.0472(8) Uani 1 1 d . . .
H12A H -0.1977 0.6532 0.3426 0.057 Uiso 1 1 calc R . .
C13 C -0.1578(2) 0.5125(2) 0.32373(18) 0.0440(8) Uani 1 1 d . . .
H13A H -0.2230 0.4861 0.3394 0.053 Uiso 1 1 calc R . .
C14 C -0.0789(2) 0.4514(2) 0.29947(16) 0.0397(7) Uani 1 1 d . . .
H14A H -0.0888 0.3832 0.2992 0.048 Uiso 1 1 calc R . .
C15 C 0.0152(2) 0.49148(18) 0.27540(15) 0.0325(7) Uani 1 1 d . . .
C16 C 0.1141(2) 0.44940(18) 0.25332(15) 0.0306(6) Uani 1 1 d . . .
C17 C 0.2561(2) 0.34825(18) 0.26965(15) 0.0315(7) Uani 1 1 d . . .
C18 C 0.3214(2) 0.27428(18) 0.31031(15) 0.0327(7) Uani 1 1 d . . .
C19 C 0.2975(2) 0.18318(19) 0.34097(15) 0.0382(7) Uani 1 1 d . . .
H19A H 0.2287 0.1571 0.3349 0.046 Uiso 1 1 calc R . .
C20 C 0.3772(2) 0.1320(2) 0.38049(17) 0.0431(8) Uani 1 1 d . . .
H20A H 0.3629 0.0695 0.4017 0.052 Uiso 1 1 calc R . .
C21 C 0.4784(3) 0.17012(19) 0.38998(16) 0.0431(8) Uani 1 1 d . . .
H21A H 0.5319 0.1323 0.4161 0.052 Uiso 1 1 calc R . .
C22 C 0.5020(2) 0.26169(19) 0.36208(15) 0.0373(7) Uani 1 1 d . . .
H22A H 0.5702 0.2883 0.3708 0.045 Uiso 1 1 calc R . .
C23 C 0.4235(2) 0.31390(18) 0.32090(14) 0.0307(6) Uani 1 1 d . . .
C24 C 0.4204(2) 0.41154(18) 0.28811(15) 0.0300(6) Uani 1 1 d . . .
C25 C 0.2351(2) 0.50095(19) 0.06031(16) 0.0327(7) Uani 1 1 d . . .
C26 C 0.1800(2) 0.41362(19) 0.05570(15) 0.0362(7) Uani 1 1 d . . .
H26A H 0.1896 0.3668 0.0977 0.043 Uiso 1 1 calc R . .
C27 C 0.1113(2) 0.3947(2) -0.00987(16) 0.0387(7) Uani 1 1 d . . .
C28 C 0.0978(2) 0.4637(2) -0.07021(17) 0.0467(8) Uani 1 1 d . . .
H28A H 0.0506 0.4517 -0.1151 0.056 Uiso 1 1 calc R . .
C29 C 0.1525(2) 0.5503(2) -0.06593(17) 0.0485(8) Uani 1 1 d . . .
H29A H 0.1425 0.5972 -0.1079 0.058 Uiso 1 1 calc R . .
C30 C 0.2215(2) 0.5689(2) -0.00105(16) 0.0398(7) Uani 1 1 d . . .
H30A H 0.2595 0.6281 0.0014 0.048 Uiso 1 1 calc R . .
C31 C 0.0538(3) 0.2996(2) -0.01646(19) 0.0580(9) Uani 1 1 d . . .
H31A H 0.0090 0.2992 -0.0662 0.087 Uiso 1 1 calc R . .
H31B H 0.0105 0.2911 0.0313 0.087 Uiso 1 1 calc R . .
H31C H 0.1047 0.2465 -0.0188 0.087 Uiso 1 1 calc R . .
N1 N 0.34678(17) 0.59009(14) 0.25444(12) 0.0299(5) Uani 1 1 d . . .
N2 N 0.19741(18) 0.69178(15) 0.26939(13) 0.0341(6) Uani 1 1 d . . .
N3 N 0.17759(16) 0.52503(14) 0.23298(12) 0.0288(5) Uani 1 1 d . . .
N4 N 0.15126(17) 0.35898(15) 0.26682(12) 0.0329(6) Uani 1 1 d . . .
N5 N 0.32371(17) 0.42161(14) 0.25024(12) 0.0285(5) Uani 1 1 d . . .
N6 N 0.48396(17) 0.48709(15) 0.30434(13) 0.0325(6) Uani 1 1 d . . .
B1 B 0.2882(2) 0.5130(2) 0.20849(18) 0.0307(7) Uani 1 1 d . . .
C1S C 0.3062(7) 0.6121(8) 0.4868(3) 0.062(2) Uani 0.604(14) 1 d PG A 1
H1SA H 0.3547 0.6635 0.4964 0.074 Uiso 0.604(14) 1 calc PR A 1
C2S C 0.1997(9) 0.6319(2) 0.4773(3) 0.0497(18) Uani 0.604(14) 1 d PG A 1
H2SA H 0.1753 0.6968 0.4804 0.060 Uiso 0.604(14) 1 calc PR A 1
C3S C 0.1288(3) 0.5568(6) 0.4633(3) 0.0391(17) Uani 0.604(14) 1 d PG A 1
H3SA H 0.0560 0.5703 0.4568 0.047 Uiso 0.604(14) 1 calc PR A 1
C4S C 0.1645(7) 0.4618(4) 0.4587(3) 0.048(2) Uani 0.604(14) 1 d PG A 1
H4SA H 0.1160 0.4105 0.4491 0.058 Uiso 0.604(14) 1 calc PR A 1
C5S C 0.2710(9) 0.4421(5) 0.4682(4) 0.065(3) Uani 0.604(14) 1 d PG A 1
H5SA H 0.2954 0.3772 0.4651 0.078 Uiso 0.604(14) 1 calc PR A 1
C6S C 0.3419(3) 0.5172(10) 0.4822(4) 0.068(3) Uani 0.604(14) 1 d PG A 1
H6SA H 0.4147 0.5037 0.4887 0.082 Uiso 0.604(14) 1 calc PR A 1
C1A C 0.2502(13) 0.6325(3) 0.4851(6) 0.049(3) Uiso 0.396(14) 1 d PG A 2
H1AA H 0.2548 0.7007 0.4920 0.059 Uiso 0.396(14) 1 calc PR A 2
C2A C 0.1532(9) 0.5891(11) 0.4693(6) 0.045(3) Uiso 0.396(14) 1 d PG A 2
H2AA H 0.0916 0.6277 0.4655 0.054 Uiso 0.396(14) 1 calc PR A 2
C3A C 0.1465(6) 0.4893(12) 0.4591(6) 0.048(4) Uiso 0.396(14) 1 d PG A 2
H3AA H 0.0803 0.4597 0.4483 0.058 Uiso 0.396(14) 1 calc PR A 2
C4A C 0.2367(10) 0.4329(4) 0.4646(7) 0.044(3) Uiso 0.396(14) 1 d PG A 2
H4AA H 0.2322 0.3647 0.4576 0.053 Uiso 0.396(14) 1 calc PR A 2
C5A C 0.3337(7) 0.4762(7) 0.4804(6) 0.046(3) Uiso 0.396(14) 1 d PG A 2
H5AA H 0.3953 0.4377 0.4841 0.056 Uiso 0.396(14) 1 calc PR A 2
C6A C 0.3404(8) 0.5760(8) 0.4906(5) 0.043(3) Uiso 0.396(14) 1 d PG A 2
H6AA H 0.4066 0.6057 0.5014 0.051 Uiso 0.396(14) 1 calc PR A 2

loop_
_atom_site_aniso_label
_atom_site_aniso_U_11
_atom_site_aniso_U_22
_atom_site_aniso_U_33
_atom_site_aniso_U_23
_atom_site_aniso_U_13
_atom_site_aniso_U_12
O1 0.0356(12) 0.0470(11) 0.0269(11) -0.0006(8) 0.0008(9) -0.0053(9)
C1 0.0263(17) 0.0399(16) 0.0238(14) -0.0001(12) 0.0047(12) 0.0008(12)
C2 0.0353(18) 0.0373(16) 0.0251(14) -0.0012(12) 0.0042(13) -0.0045(13)
C3 0.0335(18) 0.0497(18) 0.0282(15) -0.0003(13) 0.0047(13) -0.0084(13)
C4 0.045(2) 0.0504(19) 0.0294(16) -0.0063(14) 0.0037(14) -0.0158(16)
C5 0.052(2) 0.0426(17) 0.0404(18) -0.0133(14) 0.0097(15) -0.0126(16)
C6 0.044(2) 0.0410(17) 0.0344(16) -0.0035(14) 0.0069(14) -0.0022(14)
C7 0.0411(19) 0.0325(15) 0.0233(14) 0.0007(12) 0.0062(13) -0.0059(13)
C8 0.0369(19) 0.0336(15) 0.0264(15) 0.0035(12) 0.0022(13) 0.0004(13)
C9 0.0366(18) 0.0338(15) 0.0227(14) 0.0026(12) -0.0014(12) 0.0026(13)
C10 0.0301(17) 0.0386(16) 0.0267(15) 0.0028(12) -0.0019(12) 0.0058(13)
C11 0.039(2) 0.0418(17) 0.0409(17) 0.0053(14) -0.0041(14) 0.0080(14)
C12 0.036(2) 0.063(2) 0.0425(18) 0.0051(16) 0.0016(15) 0.0104(16)
C13 0.0336(19) 0.059(2) 0.0399(17) 0.0073(15) 0.0045(14) -0.0009(15)
C14 0.039(2) 0.0449(17) 0.0352(16) 0.0047(14) -0.0024(14) -0.0006(15)
C15 0.0275(17) 0.0443(17) 0.0255(15) 0.0027(13) -0.0007(12) -0.0002(13)
C16 0.0327(17) 0.0350(15) 0.0241(14) 0.0005(12) -0.0005(12) -0.0024(13)
C17 0.0348(18) 0.0355(15) 0.0241(14) -0.0056(12) 0.0019(12) -0.0036(13)
C18 0.0373(18) 0.0348(15) 0.0261(15) -0.0009(12) 0.0038(12) 0.0027(13)
C19 0.045(2) 0.0390(16) 0.0307(16) -0.0009(13) 0.0025(14) -0.0005(14)
C20 0.055(2) 0.0368(16) 0.0383(17) 0.0026(13) 0.0080(15) 0.0050(15)
C21 0.057(2) 0.0453(18) 0.0266(15) 0.0013(14) 0.0022(14) 0.0199(16)
C22 0.042(2) 0.0422(17) 0.0274(15) -0.0034(13) 0.0037(13) 0.0077(14)
C23 0.0343(18) 0.0352(15) 0.0228(14) -0.0030(12) 0.0057(12) 0.0074(13)
C24 0.0280(17) 0.0386(16) 0.0238(14) -0.0013(12) 0.0053(12) 0.0017(13)
C25 0.0278(16) 0.0439(17) 0.0263(15) -0.0002(13) -0.0007(12) 0.0037(13)
C26 0.0369(18) 0.0430(17) 0.0283(16) 0.0000(13) -0.0028(13) 0.0028(14)
C27 0.0365(19) 0.0467(17) 0.0330(16) -0.0074(14) 0.0030(14) 0.0035(14)
C28 0.045(2) 0.064(2) 0.0303(17) -0.0027(16) -0.0034(14) 0.0065(17)
C29 0.052(2) 0.060(2) 0.0326(17) 0.0090(15) -0.0016(15) 0.0127(17)
C30 0.046(2) 0.0404(16) 0.0326(16) 0.0011(14) 0.0003(14) 0.0032(14)
C31 0.055(2) 0.058(2) 0.060(2) -0.0120(17) -0.0037(17) -0.0074(17)
N1 0.0307(14) 0.0309(12) 0.0281(12) 0.0008(10) 0.0014(10) -0.0009(10)
N2 0.0359(16) 0.0344(13) 0.0321(13) 0.0037(10) 0.0003(11) 0.0001(11)
N3 0.0289(14) 0.0332(12) 0.0243(12) -0.0008(10) 0.0001(10) -0.0016(10)
N4 0.0325(15) 0.0366(13) 0.0294(12) -0.0033(10) -0.0010(10) -0.0019(11)
N5 0.0284(14) 0.0304(12) 0.0267(12) -0.0023(10) 0.0009(10) 0.0015(10)
N6 0.0311(14) 0.0378(13) 0.0289(13) -0.0008(10) 0.0038(10) -0.0002(11)
B1 0.0300(19) 0.0354(17) 0.0264(17) -0.0020(14) -0.0020(14) -0.0016(14)
C1S 0.048(5) 0.093(5) 0.044(4) 0.024(3) -0.009(3) -0.003(5)
C2S 0.043(5) 0.060(4) 0.045(3) 0.007(3) -0.012(3) -0.023(3)
C3S 0.047(3) 0.034(4) 0.035(3) 0.010(2) -0.013(3) -0.019(3)
C4S 0.079(6) 0.037(3) 0.027(3) 0.000(3) -0.015(3) 0.007(4)
C5S 0.066(7) 0.103(6) 0.027(3) -0.008(3) 0.013(4) 0.022(5)
C6S 0.045(5) 0.120(10) 0.040(4) 0.028(5) 0.013(3) 0.007(4)

loop_
_atom_type_symbol
_atom_type_description
_atom_type_scat_dispersion_real
_atom_type_scat_dispersion_imag
_atom_type_scat_source
C C 0.0033 0.0016 'International Tables Vol C Tables 4.2.6.8 and 6.1.1.4'
H H 0.0000 0.0000 'International Tables Vol C Tables 4.2.6.8 and 6.1.1.4'
B B 0.0013 0.0007 'International Tables Vol C Tables 4.2.6.8 and 6.1.1.4'
N N 0.0061 0.0033 'International Tables Vol C Tables 4.2.6.8 and 6.1.1.4'
O O 0.0106 0.0060 'International Tables Vol C Tables 4.2.6.8 and 6.1.1.4'

loop_
_geom_angle_atom_site_label_1
_geom_angle_atom_site_label_2
_geom_angle_atom_site_label_3
_geom_angle
C25 O1 B1 125.4(2)
N6 C1 N1 122.4(2)
N6 C1 C2 130.7(2)
N1 C1 C2 105.6(2)
C3 C2 C7 121.1(2)
C3 C2 C1 131.3(3)
C7 C2 C1 107.4(2)
C4 C3 C2 118.0(3)
C3 C4 C5 120.9(3)
C6 C5 C4 122.1(3)
C5 C6 C7 117.7(3)
C6 C7 C2 120.2(2)
C6 C7 C8 132.2(3)
C2 C7 C8 107.5(2)
N2 C8 N1 122.3(2)
N2 C8 C7 130.8(2)
N1 C8 C7 105.2(2)
N2 C9 N3 122.1(2)
N2 C9 C10 130.1(2)
N3 C9 C10 106.0(2)
C11 C10 C15 120.1(3)
C11 C10 C9 132.2(2)
C15 C10 C9 107.5(2)
C12 C11 C10 118.4(3)
C11 C12 C13 121.9(3)
C14 C13 C12 120.4(3)
C13 C14 C15 118.9(3)
C14 C15 C10 120.2(2)
C14 C15 C16 132.8(3)
C10 C15 C16 106.7(2)
N4 C16 N3 122.5(2)
N4 C16 C15 129.4(2)
N3 C16 C15 106.4(2)
N4 C17 N5 122.8(2)
N4 C17 C18 130.0(2)
N5 C17 C18 105.5(2)
C19 C18 C23 121.0(2)
C19 C18 C17 131.8(3)
C23 C18 C17 107.0(2)
C20 C19 C18 117.7(3)
C19 C20 C21 121.5(3)
C22 C21 C20 121.3(3)
C21 C22 C23 118.2(3)
C22 C23 C18 120.2(2)
C22 C23 C24 132.2(3)
C18 C23 C24 107.4(2)
N6 C24 N5 122.7(2)
N6 C24 C23 129.8(2)
N5 C24 C23 106.0(2)
O1 C25 C30 117.6(2)
O1 C25 C26 122.6(2)
C30 C25 C26 119.7(2)
C27 C26 C25 120.5(2)
C28 C27 C26 119.1(3)
C28 C27 C31 120.1(3)
C26 C27 C31 120.8(3)
C27 C28 C29 120.6(3)
C30 C29 C28 120.4(3)
C25 C30 C29 119.7(3)
C1 N1 C8 113.0(2)
C1 N1 B1 123.6(2)
C8 N1 B1 122.5(2)
C8 N2 C9 117.0(2)
C16 N3 C9 112.1(2)
C16 N3 B1 123.6(2)
C9 N3 B1 122.9(2)
C17 N4 C16 116.8(2)
C24 N5 C17 112.5(2)
C24 N5 B1 123.2(2)
C17 N5 B1 122.9(2)
C24 N6 C1 116.6(2)
O1 B1 N3 116.3(2)
O1 B1 N1 109.9(2)
N3 B1 N1 104.3(2)
O1 B1 N5 117.2(2)
N3 B1 N5 104.3(2)
N1 B1 N5 103.4(2)
C2S C1S C6S 120.0
C1S C2S C3S 120.0
C4S C3S C2S 120.0
C5S C4S C3S 120.0
C4S C5S C6S 120.0
C5S C6S C1S 120.0
C2A C1A C6A 120.0
C1A C2A C3A 120.0
C4A C3A C2A 120.0
C3A C4A C5A 120.0
C6A C5A C4A 120.0
C5A C6A C1A 120.0

loop_
_geom_bond_atom_site_label_1
_geom_bond_atom_site_label_2
_geom_bond_distance
O1 C25 1.373(3)
O1 B1 1.446(3)
C1 N6 1.347(3)
C1 N1 1.367(3)
C1 C2 1.454(3)
C2 C3 1.393(4)
C2 C7 1.414(4)
C3 C4 1.382(4)
C4 C5 1.391(4)
C5 C6 1.383(4)
C6 C7 1.398(3)
C7 C8 1.455(4)
C8 N2 1.348(3)
C8 N1 1.376(3)
C9 N2 1.354(3)
C9 N3 1.376(3)
C9 C10 1.442(4)
C10 C11 1.389(4)
C10 C15 1.428(3)
C11 C12 1.379(4)
C12 C13 1.396(4)
C13 C14 1.381(4)
C14 C15 1.391(4)
C15 C16 1.445(4)
C16 N4 1.351(3)
C16 N3 1.370(3)
C17 N4 1.345(3)
C17 N5 1.374(3)
C17 C18 1.464(4)
C18 C19 1.392(4)
C18 C23 1.418(4)
C19 C20 1.382(4)
C20 C21 1.398(4)
C21 C22 1.381(4)
C22 C23 1.390(4)
C23 C24 1.451(3)
C24 N6 1.342(3)
C24 N5 1.369(3)
C25 C30 1.382(4)
C25 C26 1.396(4)
C26 C27 1.388(3)
C27 C28 1.379(4)
C27 C31 1.507(4)
C28 C29 1.384(4)
C29 C30 1.382(4)
N1 B1 1.491(3)
N3 B1 1.489(4)
N5 B1 1.498(3)
C1S C2S 1.3900
C1S C6S 1.3900
C2S C3S 1.3900
C3S C4S 1.3900
C4S C5S 1.3900
C5S C6S 1.3900
C1A C2A 1.3900
C1A C6A 1.3900
C2A C3A 1.3900
C3A C4A 1.3900
C4A C5A 1.3900
C5A C6A 1.3900
